data_9009648
loop_
_publ_author_name
'Kremenovic, A.'
'Colomban, P.'
'Piriou, B.'
'Massiot, D.'
'Florian, P.'

_publ_section_title
;
 Structural and spectroscopic characterization of the quenched hexacelsian
;
_journal_name_full 'Journal of Physics and Chemistry of Solids'
_journal_page_first 2253
_journal_page_last 2268
_journal_paper_doi 10.1016/S0022-3697(03)00252-X
_journal_volume 64
_journal_year 2003
_chemical_formula_sum 'Al2 Ba0.99 Eu0.01 O8 Si2'
_chemical_name_mineral Hexacelsian
_space_group_IT_number 193
_symmetry_space_group_name_Hall '-P 6c 2'
_symmetry_space_group_name_H-M 'P 63/m c m'
_cell_angle_alpha 90
_cell_angle_beta 90
_cell_angle_gamma 120
_cell_length_a 5.2920
_cell_length_b 5.2920
_cell_length_c 15.557
_cell_formula_units_Z 2
_cell_volume 377.308
_database_code_amcsd 0013253
_exptl_crystal_density_diffrn 3.306
_cod_original_formula_sum '(Ba.99 Eu.01) (Si2 Al2) O8'
_cod_database_code 9009648

loop_
_space_group_symop_operation_xyz
x,y,z
-x,-x+y,z
x,x-y,-z
-x+y,-x,1/2-z
x-y,x,1/2+z
-y,-x,1/2+z
y,x,1/2-z
y,-x+y,-z
-y,x-y,z
x-y,-y,z
-x+y,y,-z
x,y,1/2-z
-x,-y,1/2+z
x,x-y,1/2+z
-x,-x+y,1/2-z
x-y,x,-z
-x+y,-x,z
y,x,z
-y,-x,-z
-y,x-y,1/2-z
y,-x+y,1/2+z
-x+y,y,1/2+z
x-y,-y,1/2-z
-x,-y,-z

loop_
_atom_site_label
_atom_site_fract_x
_atom_site_fract_y
_atom_site_fract_z
_atom_site_occupancy
_atom_site_U_iso_or_equiv
Ba 0.00000 0.00000 0.00000 0.99000 0.02026
Eu 0.00000 0.00000 0.00000 0.01000 0.02026
Si 0.33333 0.66667 0.14500 0.50000 0.01140
Al 0.33333 0.66667 0.14500 0.50000 0.01140
O1 0.33333 0.66667 0.25000 1.00000 0.01267
O2 0.48900 0.00000 0.10400 1.00000 0.04559

loop_
_cod_related_entry_id
_cod_related_entry_database
_cod_related_entry_code
1 AMCSD 0013253
